data_7022012
loop_
_publ_author_name
'Chauhan, Rohit Singh'
'Kedarnath, G.'
'Wadawale, Amey'
'Slawin, Alexandra M. Z.'
'Jain, Vimal K.'

_publ_section_title
;
 Reactivity of 2-chalcogenopyridines with palladium-phosphine complexes:
 isolation of different complexes depending on the nature of chalcogen
 atom and phosphine ligand.
;
_journal_issue 1
_journal_name_full 'Dalton transactions (Cambridge, England : 2003)'
_journal_page_first 259
_journal_page_last 269
_journal_paper_doi 10.1039/c2dt30535f
_journal_volume 42
_journal_year 2013
_chemical_formula_moiety 'C66 H64 N2 P4 Pd2 Te2,Cl2,3(H2 O)'
_chemical_formula_sum 'C66 H70 Cl2 N2 O3 P4 Pd2 Te2'
_chemical_formula_weight 1602.02
_chemical_name_systematic
;
?
;
_space_group_IT_number 2
_symmetry_cell_setting triclinic
_symmetry_space_group_name_Hall '-P 1'
_symmetry_space_group_name_H-M 'P -1'
_atom_sites_solution_hydrogens geom
_atom_sites_solution_primary direct
_atom_sites_solution_secondary difmap
_audit_creation_method SHELXL-97
_cell_angle_alpha 114.084(2)
_cell_angle_beta 99.385(4)
_cell_angle_gamma 111.686(5)
_cell_formula_units_Z 1
_cell_length_a 11.934(6)
_cell_length_b 13.083(7)
_cell_length_c 13.460(7)
_cell_measurement_reflns_used 4185
_cell_measurement_temperature 93(2)
_cell_measurement_theta_max 27.6
_cell_measurement_theta_min 1.9
_cell_volume 1656.3(15)
_computing_cell_refinement 'CrystalClear (Rigaku Corp., 2004)'
_computing_data_collection 'CrystalClear (Rigaku Corp., 2004)'
_computing_data_reduction 'CrystalClear (Rigaku Corp., 2004)'
_computing_molecular_graphics 'Bruker SHELXTL'
_computing_publication_material 'Bruker SHELXTL'
_computing_structure_refinement 'SHELXL-97 (Sheldrick, 1997)'
_computing_structure_solution 'SHELXS-97 (Sheldrick, 1990)'
_diffrn_ambient_temperature 93(2)
_diffrn_measured_fraction_theta_full 0.994
_diffrn_measured_fraction_theta_max 0.991
_diffrn_measurement_device_type CCD
_diffrn_measurement_method '\w and \f scans'
_diffrn_radiation_monochromator confocal
_diffrn_radiation_source 'rotating anode'
_diffrn_radiation_type MoK\a
_diffrn_radiation_wavelength 0.71073
_diffrn_reflns_av_R_equivalents 0.1030
_diffrn_reflns_av_sigmaI/netI 0.1567
_diffrn_reflns_limit_h_max 14
_diffrn_reflns_limit_h_min -14
_diffrn_reflns_limit_k_max 15
_diffrn_reflns_limit_k_min -15
_diffrn_reflns_limit_l_max 16
_diffrn_reflns_limit_l_min -16
_diffrn_reflns_number 16863
_diffrn_reflns_theta_full 25.30
_diffrn_reflns_theta_max 25.39
_diffrn_reflns_theta_min 1.85
_exptl_absorpt_coefficient_mu 1.629
_exptl_absorpt_correction_T_max 1.000
_exptl_absorpt_correction_T_min 0.745
_exptl_absorpt_correction_type multi-scan
_exptl_absorpt_process_details 'Jacobson, R. (1998) Private communication'
_exptl_crystal_colour Yellow
_exptl_crystal_density_diffrn 1.606
_exptl_crystal_density_method 'not measured'
_exptl_crystal_description Prism
_exptl_crystal_F_000 794
_exptl_crystal_size_max 0.10
_exptl_crystal_size_mid 0.10
_exptl_crystal_size_min 0.02
_refine_diff_density_max 1.324
_refine_diff_density_min -1.163
_refine_diff_density_rms 0.183
_refine_ls_extinction_method none
_refine_ls_goodness_of_fit_ref 1.100
_refine_ls_hydrogen_treatment constr
_refine_ls_matrix_type full
_refine_ls_number_parameters 365
_refine_ls_number_reflns 6038
_refine_ls_number_restraints 0
_refine_ls_restrained_S_all 1.100
_refine_ls_R_factor_all 0.0945
_refine_ls_R_factor_gt 0.0657
_refine_ls_shift/su_max 0.013
_refine_ls_shift/su_mean 0.002
_refine_ls_structure_factor_coef Fsqd
_refine_ls_weighting_details 'calc w=1/[\s^2^(Fo^2^)+(0.0495P)^2^+2.9187P] where P=(Fo^2^+2Fc^2^)/3'
_refine_ls_weighting_scheme calc
_refine_ls_wR_factor_gt 0.1577
_refine_ls_wR_factor_ref 0.1727
_reflns_number_gt 4541
_reflns_number_total 6038
_reflns_threshold_expression >2sigma(I)
_cod_data_source_file c2dt30535f.txt
_cod_data_source_block 5.3H2O.
_cod_depositor_comments
;
The following automatic conversions were performed:

'_symmetry_cell_setting' value 'Triclinic' changed to 'triclinic'
according to /home/saulius/struct/CIF-dictionaries/cif_core.dic
dictionary named 'cif_core.dic' version 2.4.2 from 2011-04-26.

Automatic conversion script
Id: cif_fix_values 1891 2012-01-12 08:04:46Z andrius 
;
_cod_original_sg_symbol_H-M P-1
_cod_database_code 7022012

loop_
_symmetry_equiv_pos_as_xyz
'x, y, z'
'-x, -y, -z'

loop_
_atom_site_label
_atom_site_type_symbol
_atom_site_fract_x
_atom_site_fract_y
_atom_site_fract_z
_atom_site_U_iso_or_equiv
_atom_site_adp_type
_atom_site_occupancy
_atom_site_symmetry_multiplicity
_atom_site_calc_flag
_atom_site_refinement_flags
Pd1 Pd 0.01969(6) 0.09638(5) -0.08143(5) 0.02541(19) Uani 1 1 d .
Te1 Te 0.05103(5) 0.14119(4) 0.13296(4) 0.02939(18) Uani 1 1 d .
C1 C 0.2460(8) 0.1710(8) 0.1777(7) 0.0382(19) Uani 1 1 d .
N2 N 0.2525(7) 0.0640(7) 0.1138(6) 0.0451(18) Uani 1 1 d .
C3 C 0.3695(10) 0.0708(9) 0.1395(9) 0.054(3) Uani 1 1 d .
H3A H 0.3766 -0.0026 0.0938 0.065 Uiso 1 1 calc R
C4 C 0.4811(10) 0.1802(9) 0.2299(9) 0.054(2) Uani 1 1 d .
H4A H 0.5623 0.1816 0.2468 0.065 Uiso 1 1 calc R
C5 C 0.4690(9) 0.2868(9) 0.2940(8) 0.048(2) Uani 1 1 d .
H5A H 0.5434 0.3620 0.3569 0.058 Uiso 1 1 calc R
C6 C 0.3528(8) 0.2874(8) 0.2694(7) 0.0368(19) Uani 1 1 d .
C7 C 0.3413(9) 0.4025(8) 0.3366(7) 0.046(2) Uani 1 1 d .
H7A H 0.4265 0.4727 0.3957 0.069 Uiso 1 1 calc R
H7B H 0.2802 0.3836 0.3753 0.069 Uiso 1 1 calc R
H7C H 0.3095 0.4274 0.2832 0.069 Uiso 1 1 calc R
P1 P 0.0639(2) 0.30152(19) -0.02403(16) 0.0283(5) Uani 1 1 d .
C8 C 0.0321(8) 0.3348(7) -0.1405(7) 0.0337(19) Uani 1 1 d .
H8A H -0.0629 0.2901 -0.1832 0.040 Uiso 1 1 calc R
H8B H 0.0635 0.4278 -0.1055 0.040 Uiso 1 1 calc R
C9 C 0.0958(8) 0.2942(7) -0.2273(6) 0.0317(18) Uani 1 1 d .
H9A H 0.1846 0.3165 -0.1839 0.038 Uiso 1 1 calc R
H9B H 0.1034 0.3426 -0.2686 0.038 Uiso 1 1 calc R
C10 C 0.0204(8) 0.1508(7) -0.3179(7) 0.0338(19) Uani 1 1 d .
H10A H 0.0532 0.1351 -0.3827 0.041 Uiso 1 1 calc R
H10B H -0.0720 0.1263 -0.3510 0.041 Uiso 1 1 calc R
P2 P 0.0300(2) 0.04679(19) -0.26282(16) 0.0279(5) Uani 1 1 d .
C11 C 0.2317(7) 0.4191(7) 0.0637(6) 0.0278(17) Uani 1 1 d .
C12 C 0.3286(8) 0.3825(7) 0.0557(7) 0.0351(19) Uani 1 1 d .
H12A H 0.3045 0.2944 0.0116 0.042 Uiso 1 1 calc R
C13 C 0.4587(8) 0.4736(8) 0.1116(7) 0.040(2) Uani 1 1 d .
H13A H 0.5233 0.4480 0.1045 0.048 Uiso 1 1 calc R
C14 C 0.4944(8) 0.6004(8) 0.1769(7) 0.042(2) Uani 1 1 d .
H14A H 0.5837 0.6627 0.2148 0.050 Uiso 1 1 calc R
C15 C 0.4012(8) 0.6383(8) 0.1881(7) 0.042(2) Uani 1 1 d .
H15A H 0.4271 0.7263 0.2359 0.050 Uiso 1 1 calc R
C16 C 0.2706(8) 0.5496(8) 0.1305(7) 0.0367(19) Uani 1 1 d .
H16A H 0.2073 0.5771 0.1361 0.044 Uiso 1 1 calc R
C17 C -0.0359(8) 0.3409(7) 0.0577(6) 0.0308(18) Uani 1 1 d .
C18 C -0.1674(8) 0.2902(7) -0.0036(7) 0.0356(19) Uani 1 1 d .
H18A H -0.2016 0.2431 -0.0868 0.043 Uiso 1 1 calc R
C19 C -0.2476(9) 0.3086(8) 0.0569(8) 0.047(2) Uani 1 1 d .
H19A H -0.3370 0.2752 0.0152 0.057 Uiso 1 1 calc R
C20 C -0.1976(10) 0.3765(9) 0.1794(9) 0.050(3) Uani 1 1 d .
H20A H -0.2537 0.3874 0.2206 0.060 Uiso 1 1 calc R
C21 C -0.0696(9) 0.4270(8) 0.2398(7) 0.043(2) Uani 1 1 d .
H21A H -0.0361 0.4744 0.3230 0.051 Uiso 1 1 calc R
C22 C 0.0122(9) 0.4096(8) 0.1805(7) 0.039(2) Uani 1 1 d .
H22A H 0.1015 0.4444 0.2233 0.047 Uiso 1 1 calc R
C23 C -0.0901(8) -0.1120(7) -0.3839(6) 0.0289(17) Uani 1 1 d .
C24 C -0.0580(8) -0.2109(7) -0.4305(6) 0.0308(17) Uani 1 1 d .
H24A H 0.0272 -0.1963 -0.3983 0.037 Uiso 1 1 calc R
C25 C -0.1540(8) -0.3308(8) -0.5247(7) 0.0364(19) Uani 1 1 d .
H25A H -0.1339 -0.3983 -0.5563 0.044 Uiso 1 1 calc R
C26 C -0.2757(9) -0.3520(8) -0.5716(7) 0.042(2) Uani 1 1 d .
H26A H -0.3382 -0.4326 -0.6383 0.050 Uiso 1 1 calc R
C27 C -0.3102(9) -0.2565(8) -0.5230(7) 0.044(2) Uani 1 1 d .
H27A H -0.3966 -0.2732 -0.5539 0.053 Uiso 1 1 calc R
C28 C -0.2169(8) -0.1378(7) -0.4297(6) 0.0314(17) Uani 1 1 d .
H28A H -0.2397 -0.0726 -0.3961 0.038 Uiso 1 1 calc R
C29 C 0.1861(8) 0.0507(7) -0.2551(7) 0.0318(18) Uani 1 1 d .
C30 C 0.2590(7) 0.0536(7) -0.1615(6) 0.0303(17) Uani 1 1 d .
H30A H 0.2301 0.0580 -0.0989 0.036 Uiso 1 1 calc R
C31 C 0.3743(8) 0.0501(7) -0.1594(7) 0.0379(19) Uani 1 1 d .
H31A H 0.4256 0.0548 -0.0941 0.045 Uiso 1 1 calc R
C32 C 0.4148(9) 0.0398(7) -0.2527(8) 0.043(2) Uani 1 1 d .
H32A H 0.4918 0.0341 -0.2525 0.051 Uiso 1 1 calc R
C33 C 0.3425(8) 0.0380(8) -0.3465(7) 0.042(2) Uani 1 1 d .
H33A H 0.3722 0.0339 -0.4086 0.051 Uiso 1 1 calc R
C34 C 0.2268(8) 0.0422(7) -0.3497(6) 0.0343(19) Uani 1 1 d .
H34A H 0.1765 0.0394 -0.4142 0.041 Uiso 1 1 calc R
Cl1 Cl 0.6922(2) 0.1116(2) 0.66995(18) 0.0465(6) Uani 1 1 d .
O1 O 0.5522(7) 0.1800(7) 0.5047(6) 0.072(2) Uani 1 1 d .
O2 O 0.2361(16) 0.6608(15) 0.5223(14) 0.086(5) Uiso 0.50 1 d P

loop_
_atom_site_aniso_label
_atom_site_aniso_U_11
_atom_site_aniso_U_22
_atom_site_aniso_U_33
_atom_site_aniso_U_23
_atom_site_aniso_U_13
_atom_site_aniso_U_12
Pd1 0.0330(4) 0.0266(3) 0.0227(3) 0.0137(3) 0.0128(3) 0.0178(3)
Te1 0.0413(4) 0.0279(3) 0.0246(3) 0.0146(2) 0.0145(3) 0.0197(3)
C1 0.033(5) 0.046(5) 0.037(4) 0.027(4) 0.009(4) 0.015(4)
N2 0.041(5) 0.039(4) 0.055(4) 0.023(4) 0.012(4) 0.023(4)
C3 0.050(7) 0.051(6) 0.069(6) 0.035(5) 0.010(5) 0.034(5)
C4 0.041(6) 0.052(6) 0.068(6) 0.038(5) 0.008(5) 0.017(5)
C5 0.035(6) 0.049(5) 0.051(5) 0.028(5) 0.005(4) 0.013(5)
C6 0.037(5) 0.036(4) 0.039(4) 0.023(4) 0.010(4) 0.016(4)
C7 0.050(6) 0.038(5) 0.030(4) 0.013(4) 0.010(4) 0.009(5)
P1 0.0385(13) 0.0272(10) 0.0245(9) 0.0126(8) 0.0134(9) 0.0208(10)
C8 0.036(5) 0.025(4) 0.038(4) 0.012(4) 0.019(4) 0.016(4)
C9 0.035(5) 0.030(4) 0.023(3) 0.007(3) 0.011(4) 0.016(4)
C10 0.048(5) 0.037(4) 0.032(4) 0.024(4) 0.018(4) 0.027(4)
P2 0.0366(12) 0.0294(10) 0.0234(9) 0.0144(8) 0.0156(9) 0.0184(10)
C11 0.041(5) 0.025(4) 0.020(3) 0.013(3) 0.011(3) 0.017(4)
C12 0.046(6) 0.034(4) 0.031(4) 0.017(4) 0.016(4) 0.024(4)
C13 0.030(5) 0.055(6) 0.040(4) 0.023(4) 0.015(4) 0.023(5)
C14 0.031(5) 0.044(5) 0.039(4) 0.019(4) 0.008(4) 0.012(4)
C15 0.044(6) 0.044(5) 0.036(4) 0.020(4) 0.011(4) 0.022(5)
C16 0.042(6) 0.039(5) 0.033(4) 0.019(4) 0.012(4) 0.024(4)
C17 0.044(5) 0.029(4) 0.034(4) 0.017(3) 0.023(4) 0.028(4)
C18 0.042(5) 0.034(4) 0.043(4) 0.024(4) 0.020(4) 0.023(4)
C19 0.036(6) 0.040(5) 0.061(6) 0.020(5) 0.021(5) 0.019(5)
C20 0.064(7) 0.058(6) 0.069(6) 0.042(5) 0.051(6) 0.046(6)
C21 0.064(7) 0.042(5) 0.041(5) 0.023(4) 0.031(5) 0.036(5)
C22 0.053(6) 0.040(5) 0.040(4) 0.022(4) 0.024(4) 0.031(5)
C23 0.040(5) 0.030(4) 0.032(4) 0.020(3) 0.020(4) 0.024(4)
C24 0.033(5) 0.034(4) 0.026(3) 0.015(3) 0.013(3) 0.015(4)
C25 0.039(5) 0.034(4) 0.031(4) 0.012(4) 0.014(4) 0.017(4)
C26 0.049(6) 0.026(4) 0.032(4) 0.011(4) 0.012(4) 0.006(4)
C27 0.044(6) 0.051(5) 0.043(5) 0.028(5) 0.020(5) 0.021(5)
C28 0.042(5) 0.030(4) 0.023(3) 0.013(3) 0.010(4) 0.020(4)
C29 0.036(5) 0.029(4) 0.035(4) 0.016(4) 0.018(4) 0.019(4)
C30 0.035(5) 0.033(4) 0.029(4) 0.015(3) 0.015(4) 0.020(4)
C31 0.040(5) 0.033(4) 0.047(5) 0.022(4) 0.014(4) 0.022(4)
C32 0.046(6) 0.033(5) 0.061(6) 0.027(4) 0.030(5) 0.023(4)
C33 0.047(6) 0.040(5) 0.049(5) 0.025(4) 0.033(5) 0.021(5)
C34 0.035(5) 0.045(5) 0.027(4) 0.021(4) 0.017(4) 0.019(4)
Cl1 0.0413(13) 0.0542(13) 0.0414(11) 0.0175(11) 0.0148(10) 0.0287(12)
O1 0.080(6) 0.080(5) 0.069(5) 0.035(4) 0.032(4) 0.052(5)

loop_
_atom_type_symbol
_atom_type_description
_atom_type_scat_dispersion_real
_atom_type_scat_dispersion_imag
_atom_type_scat_source
C C 0.0033 0.0016 'International Tables Vol C Tables 4.2.6.8 and 6.1.1.4'
H H 0.0000 0.0000 'International Tables Vol C Tables 4.2.6.8 and 6.1.1.4'
N N 0.0061 0.0033 'International Tables Vol C Tables 4.2.6.8 and 6.1.1.4'
O O 0.0106 0.0060 'International Tables Vol C Tables 4.2.6.8 and 6.1.1.4'
P P 0.1023 0.0942 'International Tables Vol C Tables 4.2.6.8 and 6.1.1.4'
Cl Cl 0.1484 0.1585 'International Tables Vol C Tables 4.2.6.8 and 6.1.1.4'
Pd Pd -0.9988 1.0072 'International Tables Vol C Tables 4.2.6.8 and 6.1.1.4'
Te Te -0.5308 1.6751 'International Tables Vol C Tables 4.2.6.8 and 6.1.1.4'

loop_
_geom_angle_atom_site_label_1
_geom_angle_atom_site_label_2
_geom_angle_atom_site_label_3
_geom_angle
_geom_angle_site_symmetry_3
P1 Pd1 P2 95.32(7) .
P1 Pd1 Te1 91.20(5) .
P2 Pd1 Te1 167.01(6) .
P1 Pd1 Te1 172.79(5) 2
P2 Pd1 Te1 90.54(5) 2
Te1 Pd1 Te1 83.89(2) 2
C1 Te1 Pd1 95.5(2) .
C1 Te1 Pd1 85.7(2) 2
Pd1 Te1 Pd1 96.11(2) 2
N2 C1 C6 124.5(8) .
N2 C1 Te1 112.5(6) .
C6 C1 Te1 122.9(6) .
C3 N2 C1 117.1(8) .
N2 C3 C4 123.2(9) .
N2 C3 H3A 118.4 .
C4 C3 H3A 118.4 .
C5 C4 C3 117.5(9) .
C5 C4 H4A 121.3 .
C3 C4 H4A 121.3 .
C6 C5 C4 122.1(9) .
C6 C5 H5A 118.9 .
C4 C5 H5A 118.9 .
C5 C6 C1 115.6(8) .
C5 C6 C7 121.8(8) .
C1 C6 C7 122.6(8) .
C6 C7 H7A 109.5 .
C6 C7 H7B 109.5 .
H7A C7 H7B 109.5 .
C6 C7 H7C 109.5 .
H7A C7 H7C 109.5 .
H7B C7 H7C 109.5 .
C11 P1 C8 102.2(3) .
C11 P1 C17 109.0(3) .
C8 P1 C17 105.6(3) .
C11 P1 Pd1 114.1(2) .
C8 P1 Pd1 116.0(2) .
C17 P1 Pd1 109.3(2) .
C9 C8 P1 113.7(5) .
C9 C8 H8A 108.8 .
P1 C8 H8A 108.8 .
C9 C8 H8B 108.8 .
P1 C8 H8B 108.8 .
H8A C8 H8B 107.7 .
C8 C9 C10 113.0(6) .
C8 C9 H9A 109.0 .
C10 C9 H9A 109.0 .
C8 C9 H9B 109.0 .
C10 C9 H9B 109.0 .
H9A C9 H9B 107.8 .
C9 C10 P2 115.3(6) .
C9 C10 H10A 108.4 .
P2 C10 H10A 108.4 .
C9 C10 H10B 108.4 .
P2 C10 H10B 108.4 .
H10A C10 H10B 107.5 .
C23 P2 C10 103.1(4) .
C23 P2 C29 104.8(3) .
C10 P2 C29 106.9(4) .
C23 P2 Pd1 116.5(2) .
C10 P2 Pd1 117.8(2) .
C29 P2 Pd1 106.7(3) .
C16 C11 C12 118.3(7) .
C16 C11 P1 121.6(6) .
C12 C11 P1 119.7(5) .
C13 C12 C11 120.6(7) .
C13 C12 H12A 119.7 .
C11 C12 H12A 119.7 .
C14 C13 C12 120.1(7) .
C14 C13 H13A 120.0 .
C12 C13 H13A 120.0 .
C13 C14 C15 120.3(8) .
C13 C14 H14A 119.8 .
C15 C14 H14A 119.8 .
C14 C15 C16 120.7(8) .
C14 C15 H15A 119.6 .
C16 C15 H15A 119.6 .
C15 C16 C11 119.9(7) .
C15 C16 H16A 120.0 .
C11 C16 H16A 120.0 .
C18 C17 C22 119.0(7) .
C18 C17 P1 118.7(6) .
C22 C17 P1 122.0(6) .
C19 C18 C17 119.8(8) .
C19 C18 H18A 120.1 .
C17 C18 H18A 120.1 .
C18 C19 C20 120.1(9) .
C18 C19 H19A 120.0 .
C20 C19 H19A 120.0 .
C21 C20 C19 120.5(7) .
C21 C20 H20A 119.8 .
C19 C20 H20A 119.8 .
C20 C21 C22 120.1(8) .
C20 C21 H21A 119.9 .
C22 C21 H21A 119.9 .
C21 C22 C17 120.4(9) .
C21 C22 H22A 119.8 .
C17 C22 H22A 119.8 .
C28 C23 C24 119.3(7) .
C28 C23 P2 119.4(5) .
C24 C23 P2 121.3(6) .
C25 C24 C23 118.8(8) .
C25 C24 H24A 120.6 .
C23 C24 H24A 120.6 .
C26 C25 C24 120.9(8) .
C26 C25 H25A 119.6 .
C24 C25 H25A 119.6 .
C25 C26 C27 120.9(8) .
C25 C26 H26A 119.6 .
C27 C26 H26A 119.6 .
C28 C27 C26 119.0(9) .
C28 C27 H27A 120.5 .
C26 C27 H27A 120.5 .
C27 C28 C23 121.1(7) .
C27 C28 H28A 119.5 .
C23 C28 H28A 119.5 .
C30 C29 C34 120.7(7) .
C30 C29 P2 120.4(5) .
C34 C29 P2 118.8(6) .
C29 C30 C31 119.9(7) .
C29 C30 H30A 120.0 .
C31 C30 H30A 120.0 .
C30 C31 C32 120.1(8) .
C30 C31 H31A 120.0 .
C32 C31 H31A 120.0 .
C31 C32 C33 120.2(8) .
C31 C32 H32A 119.9 .
C33 C32 H32A 119.9 .
C34 C33 C32 120.5(7) .
C34 C33 H33A 119.7 .
C32 C33 H33A 119.7 .
C33 C34 C29 118.6(8) .
C33 C34 H34A 120.7 .
C29 C34 H34A 120.7 .

loop_
_geom_bond_atom_site_label_1
_geom_bond_atom_site_label_2
_geom_bond_distance
_geom_bond_site_symmetry_2
Pd1 P1 2.282(2) .
Pd1 P2 2.294(2) .
Pd1 Te1 2.6299(15) .
Pd1 Te1 2.6391(17) 2
Te1 C1 2.148(8) .
Te1 Pd1 2.6391(17) 2
C1 N2 1.350(10) .
C1 C6 1.409(11) .
N2 C3 1.343(11) .
C3 C4 1.394(13) .
C3 H3A 0.9500 .
C4 C5 1.385(12) .
C4 H4A 0.9500 .
C5 C6 1.376(11) .
C5 H5A 0.9500 .
C6 C7 1.478(10) .
C7 H7A 0.9800 .
C7 H7B 0.9800 .
C7 H7C 0.9800 .
P1 C11 1.800(8) .
P1 C8 1.811(8) .
P1 C17 1.820(6) .
C8 C9 1.519(8) .
C8 H8A 0.9900 .
C8 H8B 0.9900 .
C9 C10 1.531(10) .
C9 H9A 0.9900 .
C9 H9B 0.9900 .
C10 P2 1.824(7) .
C10 H10A 0.9900 .
C10 H10B 0.9900 .
P2 C23 1.817(8) .
P2 C29 1.830(8) .
C11 C16 1.401(10) .
C11 C12 1.411(10) .
C12 C13 1.384(11) .
C12 H12A 0.9500 .
C13 C14 1.368(11) .
C13 H13A 0.9500 .
C14 C15 1.381(11) .
C14 H14A 0.9500 .
C15 C16 1.382(11) .
C15 H15A 0.9500 .
C16 H16A 0.9500 .
C17 C18 1.395(11) .
C17 C22 1.402(10) .
C18 C19 1.379(10) .
C18 H18A 0.9500 .
C19 C20 1.399(13) .
C19 H19A 0.9500 .
C20 C21 1.357(13) .
C20 H20A 0.9500 .
C21 C22 1.382(10) .
C21 H21A 0.9500 .
C22 H22A 0.9500 .
C23 C28 1.390(11) .
C23 C24 1.414(9) .
C24 C25 1.398(10) .
C24 H24A 0.9500 .
C25 C26 1.358(12) .
C25 H25A 0.9500 .
C26 C27 1.400(11) .
C26 H26A 0.9500 .
C27 C28 1.380(11) .
C27 H27A 0.9500 .
C28 H28A 0.9500 .
C29 C30 1.387(11) .
C29 C34 1.413(9) .
C30 C31 1.390(10) .
C30 H30A 0.9500 .
C31 C32 1.392(10) .
C31 H31A 0.9500 .
C32 C33 1.394(12) .
C32 H32A 0.9500 .
C33 C34 1.395(10) .
C33 H33A 0.9500 .
C34 H34A 0.9500 .

loop_
_geom_torsion_atom_site_label_1
_geom_torsion_atom_site_label_2
_geom_torsion_atom_site_label_3
_geom_torsion_atom_site_label_4
_geom_torsion
_geom_torsion_site_symmetry_1
_geom_torsion_site_symmetry_4
P1 Pd1 Te1 C1 -99.0(2) . .
P2 Pd1 Te1 C1 21.2(3) . .
Te1 Pd1 Te1 C1 86.3(2) 2 .
P1 Pd1 Te1 Pd1 174.71(6) . 2
P2 Pd1 Te1 Pd1 -65.1(3) . 2
Te1 Pd1 Te1 Pd1 0.0 2 2
Pd1 Te1 C1 N2 -65.4(6) . .
Pd1 Te1 C1 N2 30.3(6) 2 .
Pd1 Te1 C1 C6 118.7(6) . .
Pd1 Te1 C1 C6 -145.6(7) 2 .
C6 C1 N2 C3 -0.7(13) . .
Te1 C1 N2 C3 -176.5(7) . .
C1 N2 C3 C4 2.0(14) . .
N2 C3 C4 C5 -1.1(15) . .
C3 C4 C5 C6 -1.2(14) . .
C4 C5 C6 C1 2.3(13) . .
C4 C5 C6 C7 -178.6(8) . .
N2 C1 C6 C5 -1.4(12) . .
Te1 C1 C6 C5 174.0(6) . .
N2 C1 C6 C7 179.5(8) . .
Te1 C1 C6 C7 -5.0(11) . .
P2 Pd1 P1 C11 -96.9(2) . .
Te1 Pd1 P1 C11 71.9(2) . .
Te1 Pd1 P1 C11 118.8(5) 2 .
P2 Pd1 P1 C8 21.5(3) . .
Te1 Pd1 P1 C8 -169.7(3) . .
Te1 Pd1 P1 C8 -122.8(5) 2 .
P2 Pd1 P1 C17 140.8(3) . .
Te1 Pd1 P1 C17 -50.4(3) . .
Te1 Pd1 P1 C17 -3.5(6) 2 .
C11 P1 C8 C9 72.3(6) . .
C17 P1 C8 C9 -173.7(5) . .
Pd1 P1 C8 C9 -52.5(6) . .
P1 C8 C9 C10 80.0(8) . .
C8 C9 C10 P2 -73.0(8) . .
C9 C10 P2 C23 170.5(5) . .
C9 C10 P2 C29 -79.4(6) . .
C9 C10 P2 Pd1 40.7(7) . .
P1 Pd1 P2 C23 -140.1(3) . .
Te1 Pd1 P2 C23 100.1(4) . .
Te1 Pd1 P2 C23 35.7(3) 2 .
P1 Pd1 P2 C10 -16.7(3) . .
Te1 Pd1 P2 C10 -136.5(4) . .
Te1 Pd1 P2 C10 159.1(3) 2 .
P1 Pd1 P2 C29 103.4(3) . .
Te1 Pd1 P2 C29 -16.4(4) . .
Te1 Pd1 P2 C29 -80.8(3) 2 .
C8 P1 C11 C16 70.3(6) . .
C17 P1 C11 C16 -41.1(7) . .
Pd1 P1 C11 C16 -163.6(5) . .
C8 P1 C11 C12 -102.4(6) . .
C17 P1 C11 C12 146.2(6) . .
Pd1 P1 C11 C12 23.7(6) . .
C16 C11 C12 C13 -0.7(11) . .
P1 C11 C12 C13 172.3(6) . .
C11 C12 C13 C14 1.1(12) . .
C12 C13 C14 C15 0.3(13) . .
C13 C14 C15 C16 -2.2(13) . .
C14 C15 C16 C11 2.7(12) . .
C12 C11 C16 C15 -1.2(11) . .
P1 C11 C16 C15 -174.0(6) . .
C11 P1 C17 C18 159.7(6) . .
C8 P1 C17 C18 50.5(7) . .
Pd1 P1 C17 C18 -75.0(6) . .
C11 P1 C17 C22 -26.9(7) . .
C8 P1 C17 C22 -136.0(7) . .
Pd1 P1 C17 C22 98.5(6) . .
C22 C17 C18 C19 0.3(11) . .
P1 C17 C18 C19 173.9(6) . .
C17 C18 C19 C20 -0.8(12) . .
C18 C19 C20 C21 1.3(14) . .
C19 C20 C21 C22 -1.2(13) . .
C20 C21 C22 C17 0.7(12) . .
C18 C17 C22 C21 -0.2(12) . .
P1 C17 C22 C21 -173.6(6) . .
C10 P2 C23 C28 -54.6(6) . .
C29 P2 C23 C28 -166.3(6) . .
Pd1 P2 C23 C28 76.0(6) . .
C10 P2 C23 C24 127.1(6) . .
C29 P2 C23 C24 15.4(7) . .
Pd1 P2 C23 C24 -102.2(6) . .
C28 C23 C24 C25 2.6(10) . .
P2 C23 C24 C25 -179.1(6) . .
C23 C24 C25 C26 0.5(11) . .
C24 C25 C26 C27 -3.4(12) . .
C25 C26 C27 C28 3.1(12) . .
C26 C27 C28 C23 0.1(12) . .
C24 C23 C28 C27 -2.9(11) . .
P2 C23 C28 C27 178.8(6) . .
C23 P2 C29 C30 -110.8(6) . .
C10 P2 C29 C30 140.2(6) . .
Pd1 P2 C29 C30 13.3(7) . .
C23 P2 C29 C34 65.1(7) . .
C10 P2 C29 C34 -43.8(7) . .
Pd1 P2 C29 C34 -170.8(5) . .
C34 C29 C30 C31 1.0(12) . .
P2 C29 C30 C31 176.8(6) . .
C29 C30 C31 C32 -1.9(11) . .
C30 C31 C32 C33 2.5(12) . .
C31 C32 C33 C34 -2.1(13) . .
C32 C33 C34 C29 1.2(12) . .
C30 C29 C34 C33 -0.6(12) . .
P2 C29 C34 C33 -176.5(6) . .
